data_7132819
loop_
_publ_author_name
'Wang, Hanqiang'

_publ_section_title
;
 Synthesis, structure and reactivity of iminoborane radicals.
;
_journal_issue 28
_journal_name_full 'Chemical communications (Cambridge, England)'
_journal_page_first 3806
_journal_page_last 3809
_journal_paper_doi 10.1039/d4cc00720d
_journal_volume 60
_journal_year 2024
_chemical_formula_sum 'C26 H44 B N2 Si'
_chemical_formula_weight 423.53
_space_group_crystal_system triclinic
_space_group_IT_number 2
_space_group_name_Hall '-P 1'
_space_group_name_H-M_alt 'P -1'
_atom_sites_solution_hydrogens geom
_audit_creation_method SHELXL-2018/3
_audit_update_record
;
2024-01-31 deposited with the CCDC.	2024-03-08 downloaded from the CCDC.
;
_cell_angle_alpha 106.885(10)
_cell_angle_beta 100.518(14)
_cell_angle_gamma 90.377(11)
_cell_formula_units_Z 2
_cell_length_a 10.212(3)
_cell_length_b 11.708(5)
_cell_length_c 12.522(4)
_cell_measurement_reflns_used 1011
_cell_measurement_temperature 296(2)
_cell_measurement_theta_max 15
_cell_measurement_theta_min 15
_cell_volume 1405.7(9)
_computing_cell_refinement 'BRUKER D8VENTURE DIFFRACTOMETER'
_computing_data_collection 'BRUKER D8VENTURE DIFFRACTOMETER'
_computing_data_reduction 'BRUKER D8VENTURE DIFFRACTOMETER'
_computing_molecular_graphics 'BRUKER SHELXTL'
_computing_publication_material 'BRUKER SHELXTL'
_computing_structure_refinement 'SHELXL-2018/3 (Sheldrick, 2018)'
_computing_structure_solution 'SHELXT 2014/5 (Sheldrick, 2014)'
_diffrn_ambient_temperature 296(2)
_diffrn_measured_fraction_theta_full 0.997
_diffrn_measured_fraction_theta_max 0.997
_diffrn_measurement_device_type 'BRUKER D8VENTURE DIFFRACTOMETER'
_diffrn_measurement_method 'PHI & OMEGA SCAN'
_diffrn_radiation_type MoK\a
_diffrn_radiation_wavelength 0.71073
_diffrn_reflns_av_R_equivalents 0.0383
_diffrn_reflns_av_unetI/netI 0.0234
_diffrn_reflns_Laue_measured_fraction_full 0.997
_diffrn_reflns_Laue_measured_fraction_max 0.997
_diffrn_reflns_limit_h_max 12
_diffrn_reflns_limit_h_min -12
_diffrn_reflns_limit_k_max 14
_diffrn_reflns_limit_k_min -14
_diffrn_reflns_limit_l_max 15
_diffrn_reflns_limit_l_min -15
_diffrn_reflns_number 40800
_diffrn_reflns_point_group_measured_fraction_full 0.997
_diffrn_reflns_point_group_measured_fraction_max 0.997
_diffrn_reflns_theta_full 25.242
_diffrn_reflns_theta_max 25.249
_diffrn_reflns_theta_min 2.773
_exptl_absorpt_coefficient_mu 0.097
_exptl_absorpt_correction_T_max 0.7456
_exptl_absorpt_correction_T_min 0.6784
_exptl_absorpt_correction_type multi-scan
_exptl_crystal_colour orange
_exptl_crystal_density_diffrn 1.001
_exptl_crystal_description block
_exptl_crystal_F_000 466
_exptl_crystal_size_max 0.500
_exptl_crystal_size_mid 0.400
_exptl_crystal_size_min 0.300
_refine_diff_density_max 0.698
_refine_diff_density_min -0.424
_refine_diff_density_rms 0.045
_refine_ls_extinction_method none
_refine_ls_goodness_of_fit_ref 1.011
_refine_ls_hydrogen_treatment constr
_refine_ls_matrix_type full
_refine_ls_number_parameters 271
_refine_ls_number_reflns 5080
_refine_ls_number_restraints 0
_refine_ls_restrained_S_all 1.011
_refine_ls_R_factor_all 0.0990
_refine_ls_R_factor_gt 0.0750
_refine_ls_shift/su_max 0.002
_refine_ls_shift/su_mean 0.000
_refine_ls_structure_factor_coef Fsqd
_refine_ls_weighting_details 'w=1/[\s^2^(Fo^2^)+(0.1209P)^2^+0.8779P] where P=(Fo^2^+2Fc^2^)/3'
_refine_ls_weighting_scheme calc
_refine_ls_wR_factor_gt 0.2089
_refine_ls_wR_factor_ref 0.2334
_reflns_Friedel_coverage 0.000
_reflns_number_gt 3727
_reflns_number_total 5080
_reflns_threshold_expression 'I > 2\s(I)'
_cod_data_source_file d4cc00720d2.cif
_cod_data_source_block whq118
_cod_depositor_comments 'Adding full bibliography for 7132819--7132821.cif.'
_cod_database_code 7132819
_shelx_shelxl_version_number 2018/3
_shelx_space_group_comment
;
The symmetry employed for this shelxl refinement is uniquely defined
by the following loop, which should always be used as a source of
symmetry information in preference to the above space-group names.
They are only intended as comments.
;
_shelx_estimated_absorpt_t_min 0.953
_shelx_estimated_absorpt_t_max 0.971

loop_
_space_group_symop_operation_xyz
'x, y, z'
'-x, -y, -z'

loop_
_atom_site_label
_atom_site_type_symbol
_atom_site_fract_x
_atom_site_fract_y
_atom_site_fract_z
_atom_site_U_iso_or_equiv
_atom_site_adp_type
_atom_site_occupancy
_atom_site_site_symmetry_order
_atom_site_calc_flag
_atom_site_refinement_flags_posn
_atom_site_refinement_flags_adp
_atom_site_refinement_flags_occupancy
_atom_site_disorder_assembly
_atom_site_disorder_group
Si1 Si 0.82199(9) 0.39381(8) 0.18776(9) 0.0750(3) Uani 1 1 d . . . . .
B1 B 0.7294(3) 0.6308(3) 0.1952(3) 0.0547(7) Uani 1 1 d . . . . .
N1 N 0.6325(2) 0.81847(17) 0.29818(16) 0.0453(5) Uani 1 1 d . . . . .
N2 N 0.7652(3) 0.5260(2) 0.1812(2) 0.0745(8) Uani 1 1 d . . . . .
C1 C 0.6094(2) 0.7675(2) 0.3854(2) 0.0443(6) Uani 1 1 d . . . . .
C2 C 0.4888(3) 0.7019(2) 0.3716(2) 0.0528(6) Uani 1 1 d . . . . .
C3 C 0.4704(3) 0.6562(3) 0.4600(3) 0.0705(9) Uani 1 1 d . . . . .
H3A H 0.390693 0.613665 0.453515 0.085 Uiso 1 1 calc R U . . .
C4 C 0.5667(4) 0.6725(3) 0.5553(3) 0.0747(9) Uani 1 1 d . . . . .
H4A H 0.550835 0.643780 0.613990 0.090 Uiso 1 1 calc R U . . .
C5 C 0.6862(4) 0.7308(3) 0.5646(3) 0.0696(8) Uani 1 1 d . . . . .
H5A H 0.752140 0.738872 0.628690 0.084 Uiso 1 1 calc R U . . .
C6 C 0.7117(3) 0.7785(2) 0.4803(2) 0.0539(7) Uani 1 1 d . . . . .
C7 C 0.3838(3) 0.6728(3) 0.2645(3) 0.0652(8) Uani 1 1 d . . . . .
H7A H 0.409133 0.717937 0.215872 0.078 Uiso 1 1 calc R U . . .
C8 C 0.2456(3) 0.7090(4) 0.2883(4) 0.0946(12) Uani 1 1 d . . . . .
H8A H 0.182055 0.688835 0.217912 0.142 Uiso 1 1 calc R U . . .
H8B H 0.219253 0.667134 0.337284 0.142 Uiso 1 1 calc R U . . .
H8C H 0.248837 0.793595 0.324552 0.142 Uiso 1 1 calc R U . . .
C9 C 0.3778(4) 0.5388(3) 0.1992(4) 0.0922(11) Uani 1 1 d . . . . .
H9A H 0.310422 0.522024 0.131344 0.138 Uiso 1 1 calc R U . . .
H9B H 0.462804 0.518371 0.179159 0.138 Uiso 1 1 calc R U . . .
H9C H 0.356395 0.492517 0.246345 0.138 Uiso 1 1 calc R U . . .
C10 C 0.8491(3) 0.8343(3) 0.4913(3) 0.0672(8) Uani 1 1 d . . . . .
H10A H 0.845420 0.872165 0.430598 0.081 Uiso 1 1 calc R U . . .
C11 C 0.8961(4) 0.9312(4) 0.6053(3) 0.0982(12) Uani 1 1 d . . . . .
H11A H 0.983637 0.963561 0.607693 0.147 Uiso 1 1 calc R U . . .
H11B H 0.835231 0.993931 0.612938 0.147 Uiso 1 1 calc R U . . .
H11C H 0.898930 0.896847 0.666472 0.147 Uiso 1 1 calc R U . . .
C12 C 0.9503(4) 0.7378(4) 0.4738(4) 0.0990(13) Uani 1 1 d . . . . .
H12A H 1.037117 0.774439 0.481016 0.149 Uiso 1 1 calc R U . . .
H12B H 0.952878 0.696601 0.530147 0.149 Uiso 1 1 calc R U . . .
H12C H 0.924330 0.681821 0.399350 0.149 Uiso 1 1 calc R U . . .
C13 C 0.6015(3) 0.9421(2) 0.2944(2) 0.0540(7) Uani 1 1 d . . . . .
C14 C 0.6592(5) 1.0357(3) 0.4063(4) 0.0960(12) Uani 1 1 d . . . . .
H14A H 0.637449 1.113703 0.400751 0.144 Uiso 1 1 calc R U . . .
H14B H 0.622310 1.020382 0.466344 0.144 Uiso 1 1 calc R U . . .
H14C H 0.754463 1.032240 0.422347 0.144 Uiso 1 1 calc R U . . .
C15 C 0.4543(4) 0.9561(3) 0.2690(4) 0.0865(11) Uani 1 1 d . . . . .
H15A H 0.438973 1.036442 0.267453 0.130 Uiso 1 1 calc R U . . .
H15B H 0.415863 0.901077 0.196464 0.130 Uiso 1 1 calc R U . . .
H15C H 0.413926 0.939762 0.326962 0.130 Uiso 1 1 calc R U . . .
C16 C 0.6774(5) 0.9558(3) 0.2042(4) 0.1088(16) Uani 1 1 d . . . . .
H16A H 0.759438 1.004862 0.240368 0.131 Uiso 1 1 calc R U . . .
H16B H 0.623679 0.994885 0.154573 0.131 Uiso 1 1 calc R U . . .
C17 C 0.7098(3) 0.8318(2) 0.1342(2) 0.0490(6) Uani 1 1 d . . . . .
C18 C 0.6896(3) 0.7551(2) 0.2095(2) 0.0479(6) Uani 1 1 d . . . . .
C19 C 0.6248(5) 0.7847(4) 0.0178(3) 0.0957(12) Uani 1 1 d . . . . .
H19A H 0.531667 0.786178 0.024665 0.115 Uiso 1 1 calc R U . . .
H19B H 0.643375 0.702042 -0.014792 0.115 Uiso 1 1 calc R U . . .
C20 C 0.6470(6) 0.8554(5) -0.0632(4) 0.1205(17) Uani 1 1 d . . . . .
H20A H 0.592045 0.818258 -0.137513 0.145 Uiso 1 1 calc R U . . .
H20B H 0.619629 0.936139 -0.035151 0.145 Uiso 1 1 calc R U . . .
C21 C 0.7871(7) 0.8602(5) -0.0740(5) 0.135(2) Uani 1 1 d . . . . .
H21A H 0.799058 0.911183 -0.120709 0.162 Uiso 1 1 calc R U . . .
H21B H 0.811083 0.780623 -0.111616 0.162 Uiso 1 1 calc R U . . .
C22 C 0.8770(5) 0.9075(5) 0.0396(6) 0.130(2) Uani 1 1 d . . . . .
H22A H 0.860828 0.990740 0.072706 0.156 Uiso 1 1 calc R U . . .
H22B H 0.969058 0.903775 0.029890 0.156 Uiso 1 1 calc R U . . .
C23 C 0.8552(4) 0.8364(4) 0.1217(4) 0.0914(12) Uani 1 1 d . . . . .
H23A H 0.882160 0.755627 0.093490 0.110 Uiso 1 1 calc R U . . .
H23B H 0.910811 0.873548 0.195724 0.110 Uiso 1 1 calc R U . . .
C24 C 0.7367(7) 0.3424(6) 0.2858(7) 0.179(3) Uani 1 1 d . . . . .
H24A H 0.767926 0.266595 0.290745 0.269 Uiso 1 1 calc R U . . .
H24B H 0.755848 0.399906 0.359912 0.269 Uiso 1 1 calc R U . . .
H24C H 0.642099 0.334078 0.257523 0.269 Uiso 1 1 calc R U . . .
C25 C 1.0032(4) 0.4065(5) 0.2434(5) 0.1175(15) Uani 1 1 d . . . . .
H25A H 1.032791 0.329579 0.246188 0.176 Uiso 1 1 calc R U . . .
H25B H 1.049012 0.434612 0.194486 0.176 Uiso 1 1 calc R U . . .
H25C H 1.022320 0.461994 0.318572 0.176 Uiso 1 1 calc R U . . .
C26 C 0.7857(6) 0.2826(5) 0.0444(5) 0.157(3) Uani 1 1 d . . . . .
H26A H 0.818672 0.207301 0.049165 0.236 Uiso 1 1 calc R U . . .
H26B H 0.691102 0.272950 0.016396 0.236 Uiso 1 1 calc R U . . .
H26C H 0.828698 0.310151 -0.006476 0.236 Uiso 1 1 calc R U . . .

loop_
_atom_site_aniso_label
_atom_site_aniso_U_11
_atom_site_aniso_U_22
_atom_site_aniso_U_33
_atom_site_aniso_U_23
_atom_site_aniso_U_13
_atom_site_aniso_U_12
Si1 0.0713(6) 0.0494(5) 0.1108(8) 0.0329(5) 0.0186(5) 0.0167(4)
B1 0.0665(19) 0.0503(17) 0.0552(17) 0.0201(14) 0.0238(15) 0.0141(14)
N1 0.0583(12) 0.0392(11) 0.0452(11) 0.0168(9) 0.0200(9) 0.0113(9)
N2 0.098(2) 0.0538(15) 0.0849(18) 0.0283(13) 0.0378(15) 0.0289(14)
C1 0.0539(14) 0.0393(12) 0.0453(13) 0.0153(10) 0.0192(11) 0.0093(10)
C2 0.0605(16) 0.0403(13) 0.0610(16) 0.0146(12) 0.0213(13) 0.0059(11)
C3 0.083(2) 0.0538(17) 0.088(2) 0.0269(16) 0.0403(19) -0.0023(15)
C4 0.107(3) 0.070(2) 0.068(2) 0.0391(16) 0.037(2) 0.0141(18)
C5 0.088(2) 0.075(2) 0.0552(17) 0.0312(15) 0.0183(16) 0.0199(17)
C6 0.0630(16) 0.0538(15) 0.0495(14) 0.0178(12) 0.0180(12) 0.0122(12)
C7 0.0595(17) 0.0532(16) 0.078(2) 0.0119(14) 0.0139(15) 0.0001(13)
C8 0.064(2) 0.090(3) 0.118(3) 0.014(2) 0.016(2) 0.0052(18)
C9 0.092(3) 0.061(2) 0.102(3) -0.0006(19) 0.006(2) -0.0042(18)
C10 0.0573(17) 0.083(2) 0.0586(17) 0.0184(15) 0.0080(13) 0.0045(15)
C11 0.082(2) 0.112(3) 0.082(2) 0.008(2) 0.002(2) -0.010(2)
C12 0.067(2) 0.127(3) 0.098(3) 0.026(2) 0.012(2) 0.027(2)
C13 0.0779(18) 0.0380(13) 0.0554(15) 0.0179(11) 0.0293(14) 0.0165(12)
C14 0.121(3) 0.0462(18) 0.108(3) 0.0099(18) 0.010(2) 0.0076(19)
C15 0.087(2) 0.0590(19) 0.118(3) 0.0346(19) 0.016(2) 0.0293(17)
C16 0.192(5) 0.064(2) 0.117(3) 0.052(2) 0.104(3) 0.056(3)
C17 0.0630(16) 0.0435(13) 0.0492(14) 0.0193(11) 0.0234(12) 0.0123(11)
C18 0.0605(15) 0.0417(13) 0.0472(13) 0.0159(11) 0.0197(12) 0.0107(11)
C19 0.114(3) 0.109(3) 0.065(2) 0.043(2) -0.007(2) -0.019(2)
C20 0.176(5) 0.134(4) 0.065(2) 0.057(3) 0.014(3) 0.004(3)
C21 0.224(7) 0.134(4) 0.105(4) 0.075(3) 0.109(4) 0.073(4)
C22 0.109(3) 0.148(4) 0.197(6) 0.117(4) 0.085(4) 0.022(3)
C23 0.073(2) 0.110(3) 0.115(3) 0.065(3) 0.027(2) 0.001(2)
C24 0.163(6) 0.183(6) 0.285(9) 0.174(7) 0.105(6) 0.044(5)
C25 0.087(3) 0.113(4) 0.152(4) 0.043(3) 0.015(3) 0.024(2)
C26 0.160(5) 0.088(3) 0.168(5) -0.020(3) -0.015(4) 0.042(3)

loop_
_atom_type_symbol
_atom_type_description
_atom_type_scat_dispersion_real
_atom_type_scat_dispersion_imag
_atom_type_scat_source
C C 0.0033 0.0016 'International Tables Vol C Tables 4.2.6.8 and 6.1.1.4'
H H 0.0000 0.0000 'International Tables Vol C Tables 4.2.6.8 and 6.1.1.4'
B B 0.0013 0.0007 'International Tables Vol C Tables 4.2.6.8 and 6.1.1.4'
N N 0.0061 0.0033 'International Tables Vol C Tables 4.2.6.8 and 6.1.1.4'
Si Si 0.0817 0.0704 'International Tables Vol C Tables 4.2.6.8 and 6.1.1.4'

loop_
_geom_angle_atom_site_label_1
_geom_angle_atom_site_label_2
_geom_angle_atom_site_label_3
_geom_angle
_geom_angle_site_symmetry_1
_geom_angle_site_symmetry_3
_geom_angle_publ_flag
N2 Si1 C25 111.40(19) . . ?
N2 Si1 C24 108.2(2) . . ?
C25 Si1 C24 108.3(3) . . ?
N2 Si1 C26 110.2(2) . . ?
C25 Si1 C26 109.1(3) . . ?
C24 Si1 C26 109.7(4) . . ?
N2 B1 C18 178.3(3) . . ?
C18 N1 C1 121.26(19) . . ?
C18 N1 C13 113.40(19) . . ?
C1 N1 C13 125.32(18) . . ?
B1 N2 Si1 169.7(3) . . ?
C2 C1 C6 120.9(2) . . ?
C2 C1 N1 119.9(2) . . ?
C6 C1 N1 119.2(2) . . ?
C3 C2 C1 117.5(3) . . ?
C3 C2 C7 119.3(3) . . ?
C1 C2 C7 123.1(2) . . ?
C4 C3 C2 121.7(3) . . ?
C4 C3 H3A 119.2 . . ?
C2 C3 H3A 119.2 . . ?
C5 C4 C3 120.0(3) . . ?
C5 C4 H4A 120.0 . . ?
C3 C4 H4A 120.0 . . ?
C4 C5 C6 121.5(3) . . ?
C4 C5 H5A 119.2 . . ?
C6 C5 H5A 119.2 . . ?
C5 C6 C1 118.2(3) . . ?
C5 C6 C10 119.1(3) . . ?
C1 C6 C10 122.7(2) . . ?
C2 C7 C8 112.3(3) . . ?
C2 C7 C9 110.7(3) . . ?
C8 C7 C9 110.0(3) . . ?
C2 C7 H7A 107.9 . . ?
C8 C7 H7A 107.9 . . ?
C9 C7 H7A 107.9 . . ?
C7 C8 H8A 109.5 . . ?
C7 C8 H8B 109.5 . . ?
H8A C8 H8B 109.5 . . ?
C7 C8 H8C 109.5 . . ?
H8A C8 H8C 109.5 . . ?
H8B C8 H8C 109.5 . . ?
C7 C9 H9A 109.5 . . ?
C7 C9 H9B 109.5 . . ?
H9A C9 H9B 109.5 . . ?
C7 C9 H9C 109.5 . . ?
H9A C9 H9C 109.5 . . ?
H9B C9 H9C 109.5 . . ?
C6 C10 C12 110.3(3) . . ?
C6 C10 C11 113.0(3) . . ?
C12 C10 C11 110.2(3) . . ?
C6 C10 H10A 107.7 . . ?
C12 C10 H10A 107.7 . . ?
C11 C10 H10A 107.7 . . ?
C10 C11 H11A 109.5 . . ?
C10 C11 H11B 109.5 . . ?
H11A C11 H11B 109.5 . . ?
C10 C11 H11C 109.5 . . ?
H11A C11 H11C 109.5 . . ?
H11B C11 H11C 109.5 . . ?
C10 C12 H12A 109.5 . . ?
C10 C12 H12B 109.5 . . ?
H12A C12 H12B 109.5 . . ?
C10 C12 H12C 109.5 . . ?
H12A C12 H12C 109.5 . . ?
H12B C12 H12C 109.5 . . ?
N1 C13 C15 112.2(2) . . ?
N1 C13 C14 111.8(2) . . ?
C15 C13 C14 107.6(3) . . ?
N1 C13 C16 101.4(2) . . ?
C15 C13 C16 115.2(3) . . ?
C14 C13 C16 108.5(3) . . ?
C13 C14 H14A 109.5 . . ?
C13 C14 H14B 109.5 . . ?
H14A C14 H14B 109.5 . . ?
C13 C14 H14C 109.5 . . ?
H14A C14 H14C 109.5 . . ?
H14B C14 H14C 109.5 . . ?
C13 C15 H15A 109.5 . . ?
C13 C15 H15B 109.5 . . ?
H15A C15 H15B 109.5 . . ?
C13 C15 H15C 109.5 . . ?
H15A C15 H15C 109.5 . . ?
H15B C15 H15C 109.5 . . ?
C13 C16 C17 109.4(2) . . ?
C13 C16 H16A 109.8 . . ?
C17 C16 H16A 109.8 . . ?
C13 C16 H16B 109.8 . . ?
C17 C16 H16B 109.8 . . ?
H16A C16 H16B 108.3 . . ?
C19 C17 C18 111.8(2) . . ?
C19 C17 C23 108.3(3) . . ?
C18 C17 C23 110.6(2) . . ?
C19 C17 C16 115.1(3) . . ?
C18 C17 C16 102.1(2) . . ?
C23 C17 C16 108.9(3) . . ?
N1 C18 B1 123.2(2) . . ?
N1 C18 C17 110.4(2) . . ?
B1 C18 C17 126.3(2) . . ?
C17 C19 C20 113.7(3) . . ?
C17 C19 H19A 108.8 . . ?
C20 C19 H19A 108.8 . . ?
C17 C19 H19B 108.8 . . ?
C20 C19 H19B 108.8 . . ?
H19A C19 H19B 107.7 . . ?
C21 C20 C19 111.5(4) . . ?
C21 C20 H20A 109.3 . . ?
C19 C20 H20A 109.3 . . ?
C21 C20 H20B 109.3 . . ?
C19 C20 H20B 109.3 . . ?
H20A C20 H20B 108.0 . . ?
C20 C21 C22 111.3(3) . . ?
C20 C21 H21A 109.4 . . ?
C22 C21 H21A 109.4 . . ?
C20 C21 H21B 109.4 . . ?
C22 C21 H21B 109.4 . . ?
H21A C21 H21B 108.0 . . ?
C21 C22 C23 112.1(4) . . ?
C21 C22 H22A 109.2 . . ?
C23 C22 H22A 109.2 . . ?
C21 C22 H22B 109.2 . . ?
C23 C22 H22B 109.2 . . ?
H22A C22 H22B 107.9 . . ?
C17 C23 C22 111.7(3) . . ?
C17 C23 H23A 109.3 . . ?
C22 C23 H23A 109.3 . . ?
C17 C23 H23B 109.3 . . ?
C22 C23 H23B 109.3 . . ?
H23A C23 H23B 107.9 . . ?
Si1 C24 H24A 109.5 . . ?
Si1 C24 H24B 109.5 . . ?
H24A C24 H24B 109.5 . . ?
Si1 C24 H24C 109.5 . . ?
H24A C24 H24C 109.5 . . ?
H24B C24 H24C 109.5 . . ?
Si1 C25 H25A 109.5 . . ?
Si1 C25 H25B 109.5 . . ?
H25A C25 H25B 109.5 . . ?
Si1 C25 H25C 109.5 . . ?
H25A C25 H25C 109.5 . . ?
H25B C25 H25C 109.5 . . ?
Si1 C26 H26A 109.5 . . ?
Si1 C26 H26B 109.5 . . ?
H26A C26 H26B 109.5 . . ?
Si1 C26 H26C 109.5 . . ?
H26A C26 H26C 109.5 . . ?
H26B C26 H26C 109.5 . . ?

loop_
_geom_bond_atom_site_label_1
_geom_bond_atom_site_label_2
_geom_bond_distance
_geom_bond_site_symmetry_2
_geom_bond_publ_flag
Si1 N2 1.675(3) . ?
Si1 C25 1.844(5) . ?
Si1 C24 1.855(5) . ?
Si1 C26 1.857(5) . ?
B1 N2 1.256(4) . ?
B1 C18 1.482(4) . ?
N1 C18 1.374(3) . ?
N1 C1 1.440(3) . ?
N1 C13 1.495(3) . ?
C1 C2 1.403(4) . ?
C1 C6 1.406(4) . ?
C2 C3 1.401(4) . ?
C2 C7 1.506(4) . ?
C3 C4 1.366(5) . ?
C3 H3A 0.9300 . ?
C4 C5 1.364(5) . ?
C4 H4A 0.9300 . ?
C5 C6 1.390(4) . ?
C5 H5A 0.9300 . ?
C6 C10 1.511(4) . ?
C7 C8 1.532(4) . ?
C7 C9 1.539(4) . ?
C7 H7A 0.9800 . ?
C8 H8A 0.9600 . ?
C8 H8B 0.9600 . ?
C8 H8C 0.9600 . ?
C9 H9A 0.9600 . ?
C9 H9B 0.9600 . ?
C9 H9C 0.9600 . ?
C10 C12 1.532(5) . ?
C10 C11 1.535(5) . ?
C10 H10A 0.9800 . ?
C11 H11A 0.9600 . ?
C11 H11B 0.9600 . ?
C11 H11C 0.9600 . ?
C12 H12A 0.9600 . ?
C12 H12B 0.9600 . ?
C12 H12C 0.9600 . ?
C13 C15 1.498(4) . ?
C13 C14 1.519(5) . ?
C13 C16 1.526(4) . ?
C14 H14A 0.9600 . ?
C14 H14B 0.9600 . ?
C14 H14C 0.9600 . ?
C15 H15A 0.9600 . ?
C15 H15B 0.9600 . ?
C15 H15C 0.9600 . ?
C16 C17 1.535(4) . ?
C16 H16A 0.9700 . ?
C16 H16B 0.9700 . ?
C17 C19 1.499(4) . ?
C17 C18 1.515(3) . ?
C17 C23 1.524(4) . ?
C19 C20 1.528(5) . ?
C19 H19A 0.9700 . ?
C19 H19B 0.9700 . ?
C20 C21 1.464(8) . ?
C20 H20A 0.9700 . ?
C20 H20B 0.9700 . ?
C21 C22 1.494(8) . ?
C21 H21A 0.9700 . ?
C21 H21B 0.9700 . ?
C22 C23 1.541(5) . ?
C22 H22A 0.9700 . ?
C22 H22B 0.9700 . ?
C23 H23A 0.9700 . ?
C23 H23B 0.9700 . ?
C24 H24A 0.9600 . ?
C24 H24B 0.9600 . ?
C24 H24C 0.9600 . ?
C25 H25A 0.9600 . ?
C25 H25B 0.9600 . ?
C25 H25C 0.9600 . ?
C26 H26A 0.9600 . ?
C26 H26B 0.9600 . ?
C26 H26C 0.9600 . ?
